data_4346654
loop_
_publ_author_name
'Nguyen, Phuong T. K.'
'Nguyen, Huong T. D.'
'Pham, Hung Q.'
'Kim, Jaheon'
'Cordova, Kyle E.'
'Furukawa, Hiroyasu'

_publ_section_title
;
 Synthesis and Selective CO2 Capture Properties of a Series of Hexatopic
 Linker-Based Metal-Organic Frameworks.
;
_journal_issue 20
_journal_name_full 'Inorganic chemistry'
_journal_page_first 10065
_journal_page_last 10072
_journal_paper_doi 10.1021/acs.inorgchem.5b01900
_journal_volume 54
_journal_year 2015
_chemical_formula_moiety 'C59 H55 Mg2 N O16'
_chemical_formula_sum 'C59 H55 Mg2 N O16'
_chemical_formula_weight 1082.66
_chemical_name_systematic MgCPB
_space_group_crystal_system monoclinic
_space_group_IT_number 14
_space_group_name_Hall '-P 2yn'
_space_group_name_H-M_alt 'P 1 21/n 1'
_atom_sites_solution_hydrogens mixed
_atom_sites_solution_primary direct
_audit_creation_date 2014-12-30
_audit_creation_method
;
Olex2 1.2
(compiled 2014.12.26 svn.r3119 for OlexSys, GUI svn.r4973)
;
_cell_angle_alpha 90
_cell_angle_beta 96.876(2)
_cell_angle_gamma 90
_cell_formula_units_Z 4
_cell_length_a 11.8582(6)
_cell_length_b 28.0640(12)
_cell_length_c 16.7331(8)
_cell_measurement_reflns_used 2499
_cell_measurement_temperature 298
_cell_measurement_theta_max 42.798
_cell_measurement_theta_min 3.150
_cell_volume 5528.5(5)
_computing_cell_refinement 'SAINT v8.34A (Bruker, 2013)'
_computing_data_collection 'APEX 2'
_computing_data_reduction 'SAINT v8.34A (Bruker, 2013)'
_computing_molecular_graphics 'Olex2 (Dolomanov et al., 2009)'
_computing_publication_material 'Olex2 (Dolomanov et al., 2009)'
_computing_structure_refinement 'ShelXL (Sheldrick, 2008)'
_computing_structure_solution 'ShelXS (Sheldrick, 2008)'
_diffrn_ambient_temperature 298
_diffrn_measured_fraction_theta_full 0.384
_diffrn_measured_fraction_theta_max 0.952
_diffrn_measurement_device_type 'Bruker D8 Venture'
_diffrn_measurement_method 'phi and omega scans'
_diffrn_radiation_type CuK\a
_diffrn_radiation_wavelength 1.54178
_diffrn_reflns_av_R_equivalents 0.0404
_diffrn_reflns_av_unetI/netI 0.0803
_diffrn_reflns_Laue_measured_fraction_full 0.384
_diffrn_reflns_Laue_measured_fraction_max 0.952
_diffrn_reflns_limit_h_max 8
_diffrn_reflns_limit_h_min -10
_diffrn_reflns_limit_k_max 22
_diffrn_reflns_limit_k_min -24
_diffrn_reflns_limit_l_max 14
_diffrn_reflns_limit_l_min -11
_diffrn_reflns_number 7456
_diffrn_reflns_point_group_measured_fraction_full 0.384
_diffrn_reflns_point_group_measured_fraction_max 0.952
_diffrn_reflns_theta_full 67.679
_diffrn_reflns_theta_max 43.071
_diffrn_reflns_theta_min 3.091
_diffrn_source 'fine-focus sealed tube'
_exptl_absorpt_coefficient_mu 0.984
_exptl_absorpt_correction_T_max 1
_exptl_absorpt_correction_T_min 0.900930
_exptl_absorpt_correction_type multi-scan
_exptl_absorpt_process_details
;
SADABS v.2.03 (Bruker,200?) was used for absorption correction.
R(int) was 0.0321 before and 0.0289 after correction.
The Ratio of minimum to maximum transmission is 0.9009.
The \l/2 correction factor is 0.0015.
;
_exptl_crystal_colour 'clear colourless'
_exptl_crystal_colour_lustre clear
_exptl_crystal_colour_primary colourless
_exptl_crystal_density_diffrn 1.301
_exptl_crystal_description block
_exptl_crystal_F_000 2272
_exptl_crystal_preparation 'Solvothermal reaction in DEF/EtOH/water'
_exptl_crystal_recrystallization_method 'Solvothermal reaction'
_exptl_crystal_size_max 0.104
_exptl_crystal_size_mid 0.075
_exptl_crystal_size_min 0.056
_refine_diff_density_max 0.512
_refine_diff_density_min -1.184
_refine_diff_density_rms 0.086
_refine_ls_extinction_method none
_refine_ls_goodness_of_fit_ref 1.018
_refine_ls_hydrogen_treatment mixed
_refine_ls_matrix_type full
_refine_ls_number_parameters 696
_refine_ls_number_reflns 3836
_refine_ls_number_restraints 197
_refine_ls_restrained_S_all 1.000
_refine_ls_R_factor_all 0.1425
_refine_ls_R_factor_gt 0.0977
_refine_ls_shift/su_max 0.001
_refine_ls_shift/su_mean 0.000
_refine_ls_structure_factor_coef Fsqd
_refine_ls_weighting_details 'w=1/[\s^2^(Fo^2^)+(0.1370P)^2^+50.9802P] where P=(Fo^2^+2Fc^2^)/3'
_refine_ls_weighting_scheme calc
_refine_ls_wR_factor_gt 0.2409
_refine_ls_wR_factor_ref 0.2722
_reflns_Friedel_coverage 0.000
_reflns_number_gt 2590
_reflns_number_total 3836
_reflns_threshold_expression 'I > 2\s(I)'
_cod_data_source_file ic5b01900_si_003.cif
_cod_data_source_block mgcpb
_cod_database_code 4346654
_shelxl_version_number 2013-4
_shelx_space_group_comment
;
The symmetry employed for this shelxl refinement is uniquely defined
by the following loop, which should always be used as a source of
symmetry information in preference to the above space-group names.
They are only intended as comments.
;
_shelx_estimated_absorpt_t_max 0.947
_shelx_estimated_absorpt_t_min 0.905
_olex2_refinement_description
;
1. Fixed Uiso
 At 1.2 times of:
  All C(H) groups, {H15A,C56,H56A,H56B,C57,H57A,H57B,H57C,C56',H56C,H56D,C57',
  H57D,H57E,H57F} of O15, {H14A,C54,H54A,H54B,C55,H55A,H55B,H55C,C54',H54C,H54D,
  C55',H55D,H55E,H55F} of O14, All C(H,H) groups, All C(H,H,H) groups, All O(H)
  groups
2. Restrained distances
 O14-C54 = O14-C54' = O15-C56 = O15-C56' = O16-C58
 1.45 with sigma of 0.005
 C54-C55 = C54'-C55'
 1.54 with sigma of 0.005
 C56-C57 = C56'-C57'
 1.54 with sigma of 0.005
 C58-C59
 1.54 with sigma of 0.005
 C50-C51 = C52-C53 = C50'-C51' = C52'-C53'
 1.54 with sigma of 0.005
 O14-H14A = O15-H15A = O16-H16
 0.85 with sigma of 0.001
 Mg1-H14A = Mg2-H15A = Mg2-H16
 2.55 with sigma of 0.02
 Mg2-C56 = Mg2-C56'
 3.12 with sigma of 0.02
 N1-C50 = N1-C52 = N1-C50' = N1-C52'
 1.45 with sigma of 0.005
 N1-C49 = N1-C49'
 1.45 with sigma of 0.005
 O13-C49 = O13-C49'
 1.2 with sigma of 0.005
 O3-H3
 0.85 with sigma of 0.001
 O8-H8
 0.85 with sigma of 0.001
 O14-C55 \\sim O14-C55' \\sim O15-C57 \\sim O15-C57' \\sim O16-C59
 with sigma of 0.005
 O14-C54 \\sim O14-C54' \\sim O15-C56 \\sim O15-C56' \\sim O16-C58
 with sigma of 0.005
 C49-C52 \\sim C49'-C52'
 with sigma of 0.005
 N1-C51 \\sim N1-C53 \\sim N1-C51' \\sim N1-C53'
 with sigma of 0.005
3. Uiso/Uaniso restraints and constraints
C1 \\sim C2: within 1.7A with sigma of 0.003 and sigma for terminal atoms of
0.006
C5 \\sim C6: within 1.7A with sigma of 0.003 and sigma for terminal atoms of
0.006
C15 \\sim C16: within 1.7A with sigma of 0.003 and sigma for terminal atoms of
0.006
C39 \\sim C40: within 1.7A with sigma of 0.003 and sigma for terminal atoms of
0.006
C40 \\sim C48: within 1.7A with sigma of 0.003 and sigma for terminal atoms of
0.006
Uanis(C7) \\sim Ueq, Uanis(C8) \\sim Ueq, Uanis(C20) \\sim Ueq, Uanis(C21)
\\sim Ueq, Uanis(C22) \\sim Ueq, Uanis(C23) \\sim Ueq, Uanis(C24) \\sim Ueq,
Uanis(C26) \\sim Ueq, Uanis(C27) \\sim Ueq, Uanis(C28) \\sim Ueq: with sigma of
0.005 and sigma for terminal atoms of 0.01
Uanis(O2) \\sim Ueq, Uanis(O4) \\sim Ueq, Uanis(C30) \\sim Ueq, Uanis(C31)
\\sim Ueq, Uanis(C34) \\sim Ueq, Uanis(C41) \\sim Ueq, Uanis(C42) \\sim Ueq,
Uanis(C44) \\sim Ueq: with sigma of 0.005 and sigma for terminal atoms of 0.01
4. Others
 Fixed Sof: C49(0.5) H49(0.5) C50(0.5) H50A(0.5) H50B(0.5) C51(0.5) H51A(0.5)
 H51B(0.5) H51C(0.5) C52(0.5) H52A(0.5) H52B(0.5) C53(0.5) H53A(0.5) H53B(0.5)
 H53C(0.5) C49'(0.5) H49'(0.5) C50'(0.5) H50C(0.5) H50D(0.5) C51'(0.5)
 H51D(0.5) H51E(0.5) H51F(0.5) C52'(0.5) H52C(0.5) H52D(0.5) C53'(0.5)
 H53D(0.5) H53E(0.5) H53F(0.5) C54(0.5) H54A(0.5) H54B(0.5) C55(0.5) H55A(0.5)
 H55B(0.5) H55C(0.5) C54'(0.5) H54C(0.5) H54D(0.5) C55'(0.5) H55D(0.5)
 H55E(0.5) H55F(0.5) C56(0.5) H56A(0.5) H56B(0.5) C57(0.5) H57A(0.5) H57B(0.5)
 H57C(0.5) C56'(0.5) H56C(0.5) H56D(0.5) C57'(0.5) H57D(0.5) H57E(0.5) H57F(0.5)
5.a Secondary CH2 refined with riding coordinates:
 C50(H50A,H50B), C52(H52A,H52B), C50'(H50C,H50D), C52'(H52C,H52D), C54(H54A,
 H54B), C54'(H54C,H54D), C56(H56A,H56B), C56'(H56C,H56D), C58(H58A,H58B)
5.b Me refined with riding coordinates:
 C51(H51A,H51B,H51C), C53(H53A,H53B,H53C), C51'(H51D,H51E,H51F), C53'(H53D,
 H53E,H53F), C55(H55A,H55B,H55C), C55'(H55D,H55E,H55F), C57(H57A,H57B,H57C),
 C57'(H57D,H57E,H57F), C59(H59A,H59B,H59C)
5.c Aromatic/amide H refined with riding coordinates:
 C8(H8A), C9(H9), C11(H11), C12(H12), C14(H14), C15(H15), C17(H17), C18(H18),
 C20(H20), C21(H21), C23(H23), C24(H24), C26(H26), C27(H27), C29(H29), C30(H30),
  C32(H32), C33(H33), C35(H35), C36(H36), C38(H38), C39(H39), C41(H41),
 C42(H42), C49(H49), C49'(H49')
;
_olex2_exptl_crystal_mounting_method glue
_olex2_submission_original_sample_id MgCPB
_olex2_submission_special_instructions 'No special instructions were received'

loop_
_space_group_symop_operation_xyz
'x, y, z'
'-x+1/2, y+1/2, -z+1/2'
'-x, -y, -z'
'x-1/2, -y-1/2, z-1/2'

loop_
_atom_site_label
_atom_site_type_symbol
_atom_site_fract_x
_atom_site_fract_y
_atom_site_fract_z
_atom_site_U_iso_or_equiv
_atom_site_adp_type
_atom_site_occupancy
_atom_site_site_symmetry_order
_atom_site_calc_flag
_atom_site_refinement_flags_posn
_atom_site_refinement_flags_adp
_atom_site_refinement_flags_occupancy
_atom_site_disorder_assembly
_atom_site_disorder_group
Mg1 Mg 0.4238(3) 0.31274(12) 1.0124(2) 0.0204(12) Uani 1 1 d D . . . .
Mg2 Mg 0.3741(3) 0.81689(12) 0.4907(2) 0.0220(12) Uani 1 1 d D . . . .
O1 O 0.3626(8) 0.3294(3) 0.9002(5) 0.040(2) Uani 1 1 d . . . . .
O2 O 0.1764(7) 0.3365(3) 0.9022(5) 0.030(2) Uani 1 1 d . U . . .
O3 O 0.2796(8) 0.6238(3) 0.8835(5) 0.056(3) Uani 1 1 d D . . . .
H3 H 0.257(6) 0.639(2) 0.923(2) 0.067 Uiso 1 1 d DR . . . .
O4 O 0.1142(8) 0.5895(3) 0.8944(6) 0.065(3) Uani 1 1 d . U . . .
O5 O 0.3184(7) 0.7485(3) 0.4870(5) 0.031(2) Uani 1 1 d . . . . .
O6 O 0.1323(7) 0.7444(3) 0.4928(5) 0.031(2) Uani 1 1 d . . . . .
O7 O 0.3710(10) 0.5863(4) 0.0854(7) 0.082(4) Uani 1 1 d . . . . .
O8 O 0.2074(9) 0.6201(4) 0.1005(6) 0.078(4) Uani 1 1 d D . . . .
H8 H 0.225(7) 0.6375(19) 0.062(2) 0.093 Uiso 1 1 d DR . . . .
O9 O 0.4414(8) 0.3179(3) 0.1393(5) 0.037(2) Uani 1 1 d . . . . .
O10 O 0.2772(7) 0.3393(2) 0.0740(5) 0.024(2) Uani 1 1 d . . . . .
O11 O 0.2689(6) 0.1873(3) 0.5113(4) 0.028(2) Uani 1 1 d . . . . .
O12 O 0.0846(7) 0.2011(2) 0.4930(5) 0.029(2) Uani 1 1 d . . . . .
C1 C 0.2466(9) 0.4442(4) 0.5676(7) 0.014(2) Uani 1 1 d . U . . .
C2 C 0.2453(9) 0.4942(4) 0.5647(7) 0.015(2) Uani 1 1 d . U . . .
C3 C 0.2518(8) 0.5186(4) 0.4927(8) 0.014(3) Uani 1 1 d . . . . .
C4 C 0.2607(9) 0.4933(4) 0.4218(8) 0.018(3) Uani 1 1 d . . . . .
C5 C 0.2638(8) 0.4430(4) 0.4237(7) 0.013(2) Uani 1 1 d . U . . .
C6 C 0.2544(8) 0.4197(4) 0.4958(7) 0.013(2) Uani 1 1 d . U . . .
C7 C 0.2473(9) 0.4185(4) 0.6457(7) 0.011(3) Uani 1 1 d . U . . .
C8 C 0.3439(10) 0.4175(4) 0.6988(8) 0.028(3) Uani 1 1 d . U . . .
H8A H 0.4073 0.4342 0.6865 0.033 Uiso 1 1 calc R . . . .
C9 C 0.3505(12) 0.3925(4) 0.7697(8) 0.032(4) Uani 1 1 d . . . . .
H9 H 0.4187 0.3917 0.8035 0.039 Uiso 1 1 calc R . . . .
C10 C 0.2570(13) 0.3685(4) 0.7915(8) 0.023(3) Uani 1 1 d . . . . .
C11 C 0.1576(11) 0.3701(4) 0.7378(8) 0.026(3) Uani 1 1 d . . . . .
H11 H 0.0928 0.3548 0.7510 0.031 Uiso 1 1 calc R . . . .
C12 C 0.1536(10) 0.3937(4) 0.6664(8) 0.026(3) Uani 1 1 d . . . . .
H12 H 0.0870 0.3932 0.6309 0.031 Uiso 1 1 calc R . . . .
C13 C 0.2349(11) 0.5207(4) 0.6408(7) 0.018(3) Uani 1 1 d . . . . .
C14 C 0.3184(11) 0.5507(4) 0.6760(8) 0.029(3) Uani 1 1 d . . . . .
H14 H 0.3832 0.5554 0.6506 0.035 Uiso 1 1 calc R . . . .
C15 C 0.3095(10) 0.5740(4) 0.7473(7) 0.027(3) Uani 1 1 d . U . . .
H15 H 0.3688 0.5930 0.7705 0.032 Uiso 1 1 calc R . . . .
C16 C 0.2123(11) 0.5691(4) 0.7840(7) 0.025(3) Uani 1 1 d . U . . .
C17 C 0.1260(10) 0.5399(4) 0.7503(8) 0.034(4) Uani 1 1 d . . . . .
H17 H 0.0607 0.5360 0.7753 0.040 Uiso 1 1 calc R . . . .
C18 C 0.1372(11) 0.5165(4) 0.6794(8) 0.025(3) Uani 1 1 d . . . . .
H18 H 0.0780 0.4974 0.6565 0.030 Uiso 1 1 calc R . . . .
C19 C 0.2463(10) 0.5723(4) 0.4909(6) 0.020(3) Uani 1 1 d . . . . .
C20 C 0.3420(10) 0.6000(4) 0.4841(6) 0.021(3) Uani 1 1 d . U . . .
H20 H 0.4113 0.5853 0.4799 0.025 Uiso 1 1 calc R . . . .
C21 C 0.3354(10) 0.6489(4) 0.4836(7) 0.024(3) Uani 1 1 d . U . . .
H21 H 0.4006 0.6666 0.4791 0.029 Uiso 1 1 calc R . . . .
C22 C 0.2350(9) 0.6724(4) 0.4897(6) 0.019(3) Uani 1 1 d . U . . .
C23 C 0.1405(10) 0.6457(4) 0.4956(7) 0.033(3) Uani 1 1 d . U . . .
H23 H 0.0713 0.6609 0.4980 0.039 Uiso 1 1 calc R . . . .
C24 C 0.1453(10) 0.5959(4) 0.4981(7) 0.024(3) Uani 1 1 d . U . . .
H24 H 0.0803 0.5786 0.5047 0.029 Uiso 1 1 calc R . . . .
C25 C 0.2670(9) 0.5189(4) 0.3448(7) 0.014(3) Uani 1 1 d . . . . .
C26 C 0.3632(10) 0.5151(4) 0.3048(7) 0.025(3) Uani 1 1 d . U . . .
H26 H 0.4250 0.4972 0.3275 0.030 Uiso 1 1 calc R . . . .
C27 C 0.3676(10) 0.5374(4) 0.2323(7) 0.030(3) Uani 1 1 d . U . . .
H27 H 0.4316 0.5336 0.2058 0.035 Uiso 1 1 calc R . . . .
C28 C 0.2782(11) 0.5658(4) 0.1975(8) 0.029(3) Uani 1 1 d . U . . .
C29 C 0.1834(11) 0.5695(4) 0.2386(8) 0.035(4) Uani 1 1 d . . . . .
H29 H 0.1222 0.5882 0.2176 0.042 Uiso 1 1 calc R . . . .
C30 C 0.1795(10) 0.5458(4) 0.3095(8) 0.027(3) Uani 1 1 d . U . . .
H30 H 0.1140 0.5483 0.3349 0.033 Uiso 1 1 calc R . . . .
C31 C 0.2803(10) 0.4151(4) 0.3502(8) 0.017(3) Uani 1 1 d . U . . .
C32 C 0.3782(10) 0.3889(4) 0.3471(7) 0.021(3) Uani 1 1 d . . . . .
H32 H 0.4328 0.3885 0.3919 0.025 Uiso 1 1 calc R . . . .
C33 C 0.3976(10) 0.3632(4) 0.2797(8) 0.023(3) Uani 1 1 d . . . . .
H33 H 0.4646 0.3460 0.2799 0.028 Uiso 1 1 calc R . . . .
C34 C 0.3193(11) 0.3629(4) 0.2124(8) 0.019(3) Uani 1 1 d . U . . .
C35 C 0.2205(10) 0.3886(4) 0.2144(8) 0.029(3) Uani 1 1 d . . . . .
H35 H 0.1660 0.3887 0.1695 0.035 Uiso 1 1 calc R . . . .
C36 C 0.2010(10) 0.4142(4) 0.2823(8) 0.024(3) Uani 1 1 d . . . . .
H36 H 0.1335 0.4311 0.2822 0.029 Uiso 1 1 calc R . . . .
C37 C 0.2430(9) 0.3658(4) 0.4957(7) 0.014(3) Uani 1 1 d . . . . .
C38 C 0.3253(10) 0.3360(4) 0.5330(7) 0.020(3) Uani 1 1 d . . . . .
H38 H 0.3927 0.3485 0.5586 0.024 Uiso 1 1 calc R . . . .
C39 C 0.3072(9) 0.2872(4) 0.5324(6) 0.019(2) Uani 1 1 d . U . . .
H39 H 0.3645 0.2672 0.5559 0.023 Uiso 1 1 calc R . . . .
C40 C 0.2078(9) 0.2676(4) 0.4982(7) 0.017(2) Uani 1 1 d . U . . .
C41 C 0.1250(10) 0.2976(4) 0.4607(7) 0.027(3) Uani 1 1 d . U . . .
H41 H 0.0560 0.2852 0.4375 0.033 Uiso 1 1 calc R . . . .
C42 C 0.1456(10) 0.3465(4) 0.4579(7) 0.020(3) Uani 1 1 d . U . . .
H42 H 0.0919 0.3662 0.4296 0.024 Uiso 1 1 calc R . . . .
C43 C 0.2664(14) 0.3427(4) 0.8705(8) 0.024(3) Uani 1 1 d . . . . .
C44 C 0.1971(13) 0.5947(5) 0.8597(9) 0.040(4) Uani 1 1 d . U . . .
C45 C 0.2280(14) 0.7262(4) 0.4901(7) 0.022(3) Uani 1 1 d . . . . .
C46 C 0.2894(15) 0.5903(5) 0.1208(9) 0.049(4) Uani 1 1 d . . . . .
C47 C 0.3465(14) 0.3376(4) 0.1382(9) 0.025(3) Uani 1 1 d . . . . .
C48 C 0.1851(12) 0.2154(4) 0.5016(7) 0.017(2) Uani 1 1 d . U . . .
O13 O 0.4485(7) 0.8040(3) 0.3874(6) 0.051(3) Uani 1 1 d D . . . .
N1 N 0.5119(10) 0.7656(5) 0.2820(8) 0.090(5) Uiso 1 1 d D . . . .
C49 C 0.4270(17) 0.7748(9) 0.3356(13) 0.078(11) Uiso 0.5 1 d D . P A 1
H49 H 0.3581 0.7586 0.3300 0.093 Uiso 0.5 1 calc R . P A 1
C50 C 0.591(2) 0.7884(15) 0.234(3) 0.17(2) Uiso 0.5 1 d D . P A 1
H50A H 0.5892 0.8224 0.2440 0.205 Uiso 0.5 1 calc R . P A 1
H50B H 0.5638 0.7833 0.1778 0.205 Uiso 0.5 1 calc R . P A 1
C51 C 0.7151(19) 0.7715(15) 0.249(3) 0.142(17) Uiso 0.5 1 d D . P A 1
H51A H 0.7529 0.7788 0.2031 0.170 Uiso 0.5 1 calc R . P A 1
H51B H 0.7170 0.7378 0.2584 0.170 Uiso 0.5 1 calc R . P A 1
H51C H 0.7529 0.7876 0.2956 0.170 Uiso 0.5 1 calc R . P A 1
C52 C 0.445(3) 0.7309(8) 0.2321(13) 0.090(11) Uiso 0.5 1 d D . P A 1
H52A H 0.4847 0.7239 0.1860 0.108 Uiso 0.5 1 calc R . P A 1
H52B H 0.3732 0.7454 0.2121 0.108 Uiso 0.5 1 calc R . P A 1
C53 C 0.421(4) 0.6835(10) 0.273(3) 0.152(19) Uiso 0.5 1 d D . P A 1
H53A H 0.3632 0.6884 0.3079 0.183 Uiso 0.5 1 calc R . P A 1
H53B H 0.4892 0.6724 0.3044 0.183 Uiso 0.5 1 calc R . P A 1
H53C H 0.3956 0.6603 0.2330 0.183 Uiso 0.5 1 calc R . P A 1
C49' C 0.5099(19) 0.8061(7) 0.3356(11) 0.062(9) Uiso 0.5 1 d D . P A 2
H49' H 0.5548 0.8328 0.3300 0.075 Uiso 0.5 1 calc R . P A 2
C50' C 0.478(4) 0.7165(8) 0.292(3) 0.18(2) Uiso 0.5 1 d D . P A 2
H50C H 0.4545 0.7130 0.3449 0.219 Uiso 0.5 1 calc R . P A 2
H50D H 0.5442 0.6964 0.2895 0.219 Uiso 0.5 1 calc R . P A 2
C51' C 0.382(4) 0.6979(14) 0.229(3) 0.20(3) Uiso 0.5 1 d D . P A 2
H51D H 0.3413 0.7245 0.2036 0.246 Uiso 0.5 1 calc R . P A 2
H51E H 0.3306 0.6788 0.2562 0.246 Uiso 0.5 1 calc R . P A 2
H51F H 0.4135 0.6790 0.1899 0.246 Uiso 0.5 1 calc R . P A 2
C52' C 0.6310(14) 0.7693(14) 0.2713(19) 0.21(3) Uiso 0.5 1 d D . P A 2
H52C H 0.6597 0.7375 0.2636 0.246 Uiso 0.5 1 calc R . P A 2
H52D H 0.6716 0.7818 0.3206 0.246 Uiso 0.5 1 calc R . P A 2
C53' C 0.659(3) 0.8006(14) 0.201(2) 0.126(15) Uiso 0.5 1 d D . P A 2
H53D H 0.6144 0.8292 0.1989 0.151 Uiso 0.5 1 calc R . P A 2
H53E H 0.6424 0.7835 0.1513 0.151 Uiso 0.5 1 calc R . P A 2
H53F H 0.7383 0.8088 0.2085 0.151 Uiso 0.5 1 calc R . P A 2
O14 O 0.4778(7) 0.3856(3) 1.0192(6) 0.053(3) Uani 1 1 d D . . . .
H14A H 0.534(3) 0.3888(11) 0.993(3) 0.064 Uiso 1 1 d DR . . . .
C54 C 0.472(2) 0.4216(5) 1.0805(8) 0.064 Uiso 0.5 1 d DR . P B 3
H54A H 0.5460 0.4227 1.1125 0.064 Uiso 0.5 1 calc R . P B 3
H54B H 0.4183 0.4106 1.1158 0.064 Uiso 0.5 1 calc R . P B 3
C55 C 0.440(2) 0.4730(5) 1.0561(15) 0.064 Uiso 0.5 1 d DR . P B 3
H55A H 0.4966 0.4944 1.0809 0.064 Uiso 0.5 1 calc R . P B 3
H55B H 0.3677 0.4807 1.0736 0.064 Uiso 0.5 1 calc R . P B 3
H55C H 0.4347 0.4760 0.9987 0.064 Uiso 0.5 1 calc R . P B 3
C54' C 0.420(2) 0.4310(6) 1.0168(11) 0.064 Uiso 0.5 1 d DR . P B 4
H54C H 0.4703 0.4537 1.0463 0.064 Uiso 0.5 1 calc R . P B 4
H54D H 0.3546 0.4273 1.0465 0.064 Uiso 0.5 1 calc R . P B 4
C55' C 0.376(2) 0.4537(7) 0.9352(13) 0.064 Uiso 0.5 1 d DR . P B 4
H55D H 0.4004 0.4347 0.8926 0.064 Uiso 0.5 1 calc R . P B 4
H55E H 0.4071 0.4853 0.9328 0.064 Uiso 0.5 1 calc R . P B 4
H55F H 0.2950 0.4553 0.9293 0.064 Uiso 0.5 1 calc R . P B 4
O15 O 0.4457(7) 0.8844(3) 0.4858(5) 0.048(3) Uani 1 1 d D . . . .
H15A H 0.484(4) 0.8884(12) 0.4467(19) 0.058 Uiso 1 1 d DR . . . .
C56 C 0.403(2) 0.9286(4) 0.5147(11) 0.058 Uiso 0.5 1 d DR . P C 5
H56A H 0.4569 0.9396 0.5588 0.058 Uiso 0.5 1 calc R . P C 5
H56B H 0.3330 0.9212 0.5372 0.058 Uiso 0.5 1 calc R . P C 5
C57 C 0.377(2) 0.9706(5) 0.4564(15) 0.058 Uiso 0.5 1 d DR . P C 5
H57A H 0.4179 0.9663 0.4105 0.058 Uiso 0.5 1 calc R . P C 5
H57B H 0.4013 0.9998 0.4832 0.058 Uiso 0.5 1 calc R . P C 5
H57C H 0.2974 0.9720 0.4390 0.058 Uiso 0.5 1 calc R . P C 5
C56' C 0.4649(16) 0.9187(6) 0.5505(10) 0.058 Uiso 0.5 1 d DR . P C 6
H56C H 0.5393 0.9326 0.5481 0.058 Uiso 0.5 1 calc R . P C 6
H56D H 0.4689 0.9012 0.6007 0.058 Uiso 0.5 1 calc R . P C 6
C57' C 0.381(2) 0.9600(6) 0.5557(15) 0.058 Uiso 0.5 1 d DR . P C 6
H57D H 0.4124 0.9887 0.5364 0.058 Uiso 0.5 1 calc R . P C 6
H57E H 0.3674 0.9643 0.6107 0.058 Uiso 0.5 1 calc R . P C 6
H57F H 0.3107 0.9527 0.5233 0.058 Uiso 0.5 1 calc R . P C 6
O16 O 0.5249(6) 0.7928(3) 0.5536(5) 0.046(3) Uani 1 1 d D . . . .
H16 H 0.5830(15) 0.798(3) 0.530(3) 0.055 Uiso 1 1 d DR . . . .
C58 C 0.5338(15) 0.7594(5) 0.6202(8) 0.104(6) Uani 1 1 d D . . . .
H58A H 0.5760 0.7320 0.6047 0.124 Uiso 1 1 calc R . . . .
H58B H 0.4576 0.7484 0.6260 0.124 Uiso 1 1 calc R . . . .
C59 C 0.589(2) 0.7754(8) 0.7036(9) 0.218(14) Uani 1 1 d D . . . .
H59A H 0.6606 0.7599 0.7160 0.262 Uiso 1 1 calc R . . . .
H59B H 0.5398 0.7670 0.7433 0.262 Uiso 1 1 calc R . . . .
H59C H 0.5994 0.8093 0.7037 0.262 Uiso 1 1 calc R . . . .

loop_
_atom_site_aniso_label
_atom_site_aniso_U_11
_atom_site_aniso_U_22
_atom_site_aniso_U_33
_atom_site_aniso_U_23
_atom_site_aniso_U_13
_atom_site_aniso_U_12
Mg1 0.026(2) 0.018(2) 0.019(3) -0.0008(19) 0.008(2) 0.0026(19)
Mg2 0.028(3) 0.018(3) 0.022(3) -0.0010(19) 0.009(2) -0.0018(19)
O1 0.043(6) 0.059(7) 0.019(6) 0.015(5) 0.007(5) 0.009(5)
O2 0.036(4) 0.031(4) 0.025(4) 0.009(3) 0.012(4) -0.004(3)
O3 0.059(7) 0.059(7) 0.054(7) -0.045(5) 0.026(5) -0.017(6)
O4 0.073(6) 0.073(6) 0.057(6) -0.030(5) 0.042(5) -0.013(5)
O5 0.028(6) 0.013(5) 0.054(7) 0.004(4) 0.010(5) -0.008(5)
O6 0.031(6) 0.008(5) 0.055(7) 0.006(4) 0.013(5) 0.003(5)
O7 0.095(9) 0.090(9) 0.074(9) 0.046(7) 0.064(8) 0.023(7)
O8 0.087(8) 0.088(9) 0.063(8) 0.055(7) 0.030(7) 0.036(7)
O9 0.037(6) 0.048(6) 0.028(6) -0.012(4) 0.010(5) 0.013(5)
O10 0.030(6) 0.022(5) 0.018(6) -0.007(4) -0.002(5) -0.007(4)
O11 0.030(5) 0.013(5) 0.041(6) 0.003(4) 0.001(4) 0.006(4)
O12 0.025(6) 0.017(5) 0.048(6) -0.001(4) 0.011(4) -0.011(4)
C1 0.025(5) 0.010(5) 0.010(6) 0.000(7) 0.009(5) -0.002(5)
C2 0.025(5) 0.012(5) 0.009(6) -0.001(7) 0.011(5) -0.003(5)
C3 0.017(7) 0.009(9) 0.016(10) 0.004(7) 0.007(6) 0.005(6)
C4 0.019(7) 0.018(9) 0.016(10) -0.002(8) 0.002(6) -0.006(6)
C5 0.017(5) 0.015(7) 0.008(7) -0.004(5) 0.006(5) 0.002(4)
C6 0.017(5) 0.014(7) 0.009(7) -0.003(5) 0.007(5) 0.003(4)
C7 0.015(5) 0.009(5) 0.011(5) -0.001(4) 0.004(4) 0.001(4)
C8 0.028(5) 0.029(5) 0.027(5) 0.007(4) 0.003(4) -0.007(4)
C9 0.044(10) 0.027(8) 0.024(10) 0.006(7) -0.004(8) 0.006(8)
C10 0.041(10) 0.020(8) 0.011(10) 0.002(7) 0.018(9) 0.003(8)
C11 0.026(9) 0.034(9) 0.018(10) 0.016(8) 0.000(8) -0.005(7)
C12 0.029(9) 0.027(8) 0.018(10) 0.011(7) -0.010(7) -0.003(7)
C13 0.023(9) 0.016(8) 0.016(9) -0.001(7) 0.003(8) -0.005(7)
C14 0.032(9) 0.032(9) 0.027(10) 0.000(8) 0.021(8) 0.000(8)
C15 0.046(7) 0.026(6) 0.009(7) -0.007(5) 0.009(5) -0.001(6)
C16 0.045(7) 0.025(6) 0.008(7) -0.008(5) 0.010(5) 0.000(6)
C17 0.042(10) 0.029(9) 0.035(10) -0.014(8) 0.021(8) -0.008(8)
C18 0.026(9) 0.028(9) 0.019(10) -0.003(7) -0.001(8) -0.008(6)
C19 0.029(9) 0.018(10) 0.013(8) 0.000(6) 0.006(6) 0.008(7)
C20 0.022(5) 0.016(5) 0.025(5) 0.000(4) 0.005(4) 0.002(4)
C21 0.026(5) 0.019(5) 0.029(5) 0.001(4) 0.006(4) -0.003(4)
C22 0.020(5) 0.017(5) 0.019(5) 0.003(4) 0.005(4) 0.000(4)
C23 0.031(5) 0.028(5) 0.040(5) -0.003(4) 0.009(4) 0.006(4)
C24 0.024(5) 0.019(5) 0.030(5) 0.001(4) 0.007(4) 0.000(4)
C25 0.022(8) 0.013(7) 0.007(9) -0.001(6) -0.004(7) -0.001(6)
C26 0.026(5) 0.026(5) 0.021(5) 0.003(4) -0.001(4) 0.001(4)
C27 0.030(5) 0.030(5) 0.029(5) 0.006(4) 0.006(4) 0.000(4)
C28 0.032(5) 0.029(5) 0.027(5) 0.008(4) 0.004(5) -0.002(4)
C29 0.040(9) 0.027(8) 0.038(10) 0.021(7) 0.007(8) 0.017(7)
C30 0.027(5) 0.030(5) 0.025(5) 0.003(4) 0.007(4) -0.001(4)
C31 0.021(5) 0.015(5) 0.017(5) 0.002(4) 0.005(4) 0.003(4)
C32 0.031(9) 0.015(8) 0.015(9) 0.002(7) -0.005(7) -0.006(7)
C33 0.028(8) 0.017(8) 0.025(10) -0.009(7) 0.007(8) 0.002(6)
C34 0.023(5) 0.019(5) 0.016(5) 0.004(4) 0.004(5) 0.000(4)
C35 0.028(9) 0.041(9) 0.018(10) 0.003(8) 0.000(7) -0.003(7)
C36 0.025(8) 0.017(8) 0.033(10) -0.005(7) 0.009(8) 0.005(6)
C37 0.013(8) 0.018(9) 0.013(8) 0.007(6) 0.005(6) -0.002(7)
C38 0.019(8) 0.013(9) 0.026(9) -0.003(6) -0.002(7) -0.008(7)
C39 0.021(5) 0.009(5) 0.026(6) -0.003(4) 0.001(4) -0.003(4)
C40 0.020(5) 0.008(4) 0.024(5) -0.003(4) 0.002(4) -0.005(4)
C41 0.027(5) 0.023(5) 0.032(5) 0.002(4) 0.003(4) -0.002(4)
C42 0.022(5) 0.016(5) 0.021(5) -0.001(4) 0.003(4) 0.003(4)
C43 0.042(11) 0.013(8) 0.016(11) 0.001(7) 0.003(9) -0.006(8)
C44 0.042(5) 0.041(6) 0.038(6) -0.005(5) 0.011(5) -0.004(5)
C45 0.036(11) 0.006(9) 0.024(9) 0.002(6) 0.007(7) 0.004(9)
C46 0.062(12) 0.049(11) 0.039(12) 0.030(9) 0.016(10) 0.015(10)
C47 0.037(10) 0.012(8) 0.031(12) -0.010(7) 0.020(9) -0.006(7)
C48 0.020(5) 0.008(5) 0.023(5) -0.003(4) 0.003(4) -0.008(5)
O13 0.059(6) 0.054(6) 0.047(7) 0.009(5) 0.031(5) 0.008(5)
O14 0.054(6) 0.019(5) 0.096(8) -0.006(5) 0.048(6) -0.002(4)
O15 0.058(6) 0.041(6) 0.052(7) -0.017(5) 0.035(5) -0.021(5)
O16 0.035(6) 0.053(6) 0.053(7) 0.014(5) 0.017(5) 0.007(5)
C58 0.099(15) 0.125(17) 0.086(17) 0.029(15) 0.010(12) 0.032(13)
C59 0.26(4) 0.19(3) 0.18(3) -0.04(2) -0.05(3) 0.01(3)

loop_
_atom_type_symbol
_atom_type_description
_atom_type_scat_dispersion_real
_atom_type_scat_dispersion_imag
_atom_type_scat_source
C C 0.0181 0.0091 'International Tables Vol C Tables 4.2.6.8 and 6.1.1.4'
H H 0.0000 0.0000 'International Tables Vol C Tables 4.2.6.8 and 6.1.1.4'
N N 0.0311 0.0180 'International Tables Vol C Tables 4.2.6.8 and 6.1.1.4'
O O 0.0492 0.0322 'International Tables Vol C Tables 4.2.6.8 and 6.1.1.4'
Mg Mg 0.1719 0.1771 'International Tables Vol C Tables 4.2.6.8 and 6.1.1.4'

loop_
_geom_angle_atom_site_label_1
_geom_angle_atom_site_label_2
_geom_angle_atom_site_label_3
_geom_angle
_geom_angle_site_symmetry_1
_geom_angle_site_symmetry_3
O1 Mg1 Mg2 74.1(3) . 2_546
O1 Mg1 O6 95.8(4) . 2_546
O1 Mg1 O9 156.2(4) . 1_556
O1 Mg1 O10 98.1(4) . 1_556
O1 Mg1 O12 98.0(4) . 4_666
O1 Mg1 C47 127.1(5) . 1_556
O1 Mg1 O14 84.2(4) . .
O6 Mg1 Mg2 73.0(3) 2_546 2_546
O6 Mg1 O9 95.7(3) 2_546 1_556
O6 Mg1 O10 93.7(3) 2_546 1_556
O6 Mg1 C47 98.6(4) 2_546 1_556
O6 Mg1 O14 178.1(4) 2_546 .
O9 Mg1 Mg2 89.5(3) 1_556 2_546
O9 Mg1 O10 60.4(3) 1_556 1_556
O9 Mg1 C47 30.1(4) 1_556 1_556
O9 Mg1 O14 83.6(4) 1_556 .
O10 Mg1 Mg2 33.8(2) 1_556 2_546
O10 Mg1 C47 30.6(4) 1_556 1_556
O12 Mg1 Mg2 166.3(3) 4_666 2_546
O12 Mg1 O6 97.1(3) 4_666 2_546
O12 Mg1 O9 101.2(4) 4_666 1_556
O12 Mg1 O10 159.6(4) 4_666 1_556
O12 Mg1 C47 129.9(5) 4_666 1_556
O12 Mg1 O14 84.8(3) 4_666 .
C47 Mg1 Mg2 62.3(4) 1_556 2_546
O14 Mg1 Mg2 105.2(2) . 2_546
O14 Mg1 O10 84.4(3) . 1_556
O14 Mg1 C47 79.9(4) . 1_556
O2 Mg2 Mg1 67.7(3) 2_556 2_556
O2 Mg2 O10 92.9(3) 2_556 2
O2 Mg2 O13 170.5(4) 2_556 .
O2 Mg2 O15 87.4(3) 2_556 .
O2 Mg2 O16 88.2(4) 2_556 .
O5 Mg2 Mg1 69.3(3) . 2_556
O5 Mg2 O2 98.8(3) . 2_556
O5 Mg2 O10 90.7(3) . 2
O5 Mg2 O13 88.8(4) . .
O5 Mg2 O15 173.1(4) . .
O5 Mg2 O16 88.0(4) . .
O10 Mg2 Mg1 37.1(2) 2 2_556
O10 Mg2 O15 92.0(3) 2 .
O13 Mg2 Mg1 120.6(3) . 2_556
O13 Mg2 O10 92.6(4) . 2
O13 Mg2 O15 84.7(3) . .
O13 Mg2 O16 86.5(4) . .
O15 Mg2 Mg1 116.2(3) . 2_556
O16 Mg2 Mg1 142.8(3) . 2_556
O16 Mg2 O10 178.4(4) . 2
O16 Mg2 O15 89.2(4) . .
C43 O1 Mg1 131.4(8) . .
C43 O2 Mg2 139.7(8) . 2_546
C44 O3 H3 105(5) . .
C45 O5 Mg2 138.7(8) . .
C45 O6 Mg1 132.8(8) . 2_556
C46 O8 H8 109(6) . .
C47 O9 Mg1 92.0(8) . 1_554
Mg2 O10 Mg1 109.1(4) 2_545 1_554
C47 O10 Mg1 85.3(7) . 1_554
C47 O10 Mg2 149.1(7) . 2_545
C48 O12 Mg1 162.5(8) . 4_565
C2 C1 C7 120.8(10) . .
C6 C1 C2 117.6(10) . .
C6 C1 C7 121.4(10) . .
C1 C2 C13 118.1(10) . .
C3 C2 C1 121.2(10) . .
C3 C2 C13 120.7(10) . .
C2 C3 C4 120.1(10) . .
C2 C3 C19 120.0(10) . .
C4 C3 C19 119.9(10) . .
C3 C4 C5 119.5(11) . .
C3 C4 C25 120.5(10) . .
C5 C4 C25 119.9(11) . .
C4 C5 C31 120.8(10) . .
C6 C5 C4 119.0(10) . .
C6 C5 C31 120.2(10) . .
C1 C6 C37 118.5(10) . .
C5 C6 C1 122.4(10) . .
C5 C6 C37 119.0(10) . .
C8 C7 C1 119.8(11) . .
C8 C7 C12 117.6(10) . .
C12 C7 C1 122.6(10) . .
C7 C8 H8A 119.0 . .
C7 C8 C9 122.0(11) . .
C9 C8 H8A 119.0 . .
C8 C9 H9 119.6 . .
C8 C9 C10 120.8(11) . .
C10 C9 H9 119.6 . .
C9 C10 C11 117.2(11) . .
C9 C10 C43 119.4(13) . .
C11 C10 C43 123.5(13) . .
C10 C11 H11 119.4 . .
C12 C11 C10 121.3(11) . .
C12 C11 H11 119.4 . .
C7 C12 H12 119.4 . .
C11 C12 C7 121.1(11) . .
C11 C12 H12 119.4 . .
C14 C13 C2 122.8(11) . .
C14 C13 C18 116.6(11) . .
C18 C13 C2 120.7(11) . .
C13 C14 H14 118.8 . .
C15 C14 C13 122.4(11) . .
C15 C14 H14 118.8 . .
C14 C15 H15 120.2 . .
C14 C15 C16 119.6(11) . .
C16 C15 H15 120.2 . .
C15 C16 C17 119.9(11) . .
C15 C16 C44 121.6(12) . .
C17 C16 C44 118.5(12) . .
C16 C17 H17 120.2 . .
C18 C17 C16 119.5(11) . .
C18 C17 H17 120.2 . .
C13 C18 H18 119.0 . .
C17 C18 C13 122.0(11) . .
C17 C18 H18 119.0 . .
C20 C19 C3 121.8(10) . .
C24 C19 C3 120.8(10) . .
C24 C19 C20 117.3(10) . .
C19 C20 H20 119.6 . .
C21 C20 C19 120.9(11) . .
C21 C20 H20 119.6 . .
C20 C21 H21 119.1 . .
C20 C21 C22 121.8(11) . .
C22 C21 H21 119.1 . .
C21 C22 C45 121.8(11) . .
C23 C22 C21 118.0(11) . .
C23 C22 C45 120.2(11) . .
C22 C23 H23 119.3 . .
C22 C23 C24 121.4(11) . .
C24 C23 H23 119.3 . .
C19 C24 C23 120.6(11) . .
C19 C24 H24 119.7 . .
C23 C24 H24 119.7 . .
C26 C25 C4 120.5(10) . .
C30 C25 C4 122.1(10) . .
C30 C25 C26 117.4(11) . .
C25 C26 H26 119.7 . .
C27 C26 C25 120.6(11) . .
C27 C26 H26 119.7 . .
C26 C27 H27 119.2 . .
C26 C27 C28 121.6(12) . .
C28 C27 H27 119.2 . .
C27 C28 C46 119.1(13) . .
C29 C28 C27 117.0(12) . .
C29 C28 C46 123.9(12) . .
C28 C29 H29 119.8 . .
C30 C29 C28 120.5(11) . .
C30 C29 H29 119.8 . .
C25 C30 C29 122.9(11) . .
C25 C30 H30 118.5 . .
C29 C30 H30 118.5 . .
C32 C31 C5 120.3(11) . .
C32 C31 C36 116.8(11) . .
C36 C31 C5 122.9(11) . .
C31 C32 H32 118.9 . .
C33 C32 C31 122.1(11) . .
C33 C32 H32 118.9 . .
C32 C33 H33 119.6 . .
C34 C33 C32 120.8(11) . .
C34 C33 H33 119.6 . .
C33 C34 C35 118.1(11) . .
C33 C34 C47 119.5(12) . .
C35 C34 C47 122.3(13) . .
C34 C35 H35 119.5 . .
C34 C35 C36 121.0(11) . .
C36 C35 H35 119.5 . .
C31 C36 C35 121.2(11) . .
C31 C36 H36 119.4 . .
C35 C36 H36 119.4 . .
C38 C37 C6 123.1(10) . .
C42 C37 C6 117.9(10) . .
C42 C37 C38 119.0(11) . .
C37 C38 H38 120.1 . .
C37 C38 C39 119.8(10) . .
C39 C38 H38 120.1 . .
C38 C39 H39 119.1 . .
C40 C39 C38 121.8(10) . .
C40 C39 H39 119.1 . .
C39 C40 C41 118.4(10) . .
C39 C40 C48 122.0(11) . .
C41 C40 C48 119.5(10) . .
C40 C41 H41 120.1 . .
C40 C41 C42 119.7(11) . .
C42 C41 H41 120.1 . .
C37 C42 C41 121.2(11) . .
C37 C42 H42 119.4 . .
C41 C42 H42 119.4 . .
O1 C43 O2 125.0(11) . .
O1 C43 C10 117.6(12) . .
O2 C43 C10 117.4(13) . .
O3 C44 C16 113.7(13) . .
O4 C44 O3 123.6(13) . .
O4 C44 C16 122.6(13) . .
O5 C45 O6 125.8(11) . .
O5 C45 C22 116.9(12) . .
O6 C45 C22 117.3(12) . .
O7 C46 O8 123.7(13) . .
O7 C46 C28 123.3(14) . .
O8 C46 C28 112.7(14) . .
O9 C47 Mg1 57.9(6) . 1_554
O9 C47 O10 121.1(11) . .
O9 C47 C34 118.7(14) . .
O10 C47 Mg1 64.1(6) . 1_554
O10 C47 C34 120.1(13) . .
C34 C47 Mg1 165.7(8) . 1_554
O11 C48 C40 118.3(11) . .
O12 C48 O11 122.6(10) . .
O12 C48 C40 119.0(11) . .
C49 O13 Mg2 130.5(10) . .
C49' O13 Mg2 162.7(11) . .
C49 N1 C50 144(3) . .
C49 N1 C52 96.0(13) . .
C50 N1 C52 109(3) . .
C50' N1 C49' 131(3) . .
C52' N1 C49' 96.2(14) . .
C52' N1 C50' 112(3) . .
O13 C49 N1 117.7(14) . .
O13 C49 H49 121.1 . .
N1 C49 H49 121.1 . .
N1 C50 H50A 108.2 . .
N1 C50 H50B 108.2 . .
N1 C50 C51 116.2(13) . .
H50A C50 H50B 107.4 . .
C51 C50 H50A 108.2 . .
C51 C50 H50B 108.2 . .
C50 C51 H51A 109.5 . .
C50 C51 H51B 109.5 . .
C50 C51 H51C 109.5 . .
H51A C51 H51B 109.5 . .
H51A C51 H51C 109.5 . .
H51B C51 H51C 109.5 . .
N1 C52 H52A 108.3 . .
N1 C52 H52B 108.3 . .
N1 C52 C53 116.1(13) . .
H52A C52 H52B 107.4 . .
C53 C52 H52A 108.3 . .
C53 C52 H52B 108.3 . .
C52 C53 H53A 109.5 . .
C52 C53 H53B 109.5 . .
C52 C53 H53C 109.5 . .
H53A C53 H53B 109.5 . .
H53A C53 H53C 109.5 . .
H53B C53 H53C 109.5 . .
O13 C49' N1 117.8(14) . .
O13 C49' H49' 121.1 . .
N1 C49' H49' 121.1 . .
N1 C50' H50C 108.3 . .
N1 C50' H50D 108.3 . .
N1 C50' C51' 116.0(13) . .
H50C C50' H50D 107.4 . .
C51' C50' H50C 108.3 . .
C51' C50' H50D 108.3 . .
C50' C51' H51D 109.5 . .
C50' C51' H51E 109.5 . .
C50' C51' H51F 109.5 . .
H51D C51' H51E 109.5 . .
H51D C51' H51F 109.5 . .
H51E C51' H51F 109.5 . .
N1 C52' H52C 108.2 . .
N1 C52' H52D 108.2 . .
N1 C52' C53' 116.2(14) . .
H52C C52' H52D 107.4 . .
C53' C52' H52C 108.2 . .
C53' C52' H52D 108.2 . .
C52' C53' H53D 109.5 . .
C52' C53' H53E 109.5 . .
C52' C53' H53F 109.5 . .
H53D C53' H53E 109.5 . .
H53D C53' H53F 109.5 . .
H53E C53' H53F 109.5 . .
Mg1 O14 H14A 109(2) . .
C54 O14 Mg1 131.8(10) . .
C54 O14 H14A 114(3) . .
C54' O14 Mg1 134.4(13) . .
C54' O14 H14A 107(3) . .
O14 C54 H54A 107.3 . .
O14 C54 H54B 107.3 . .
O14 C54 C55 120.0(10) . .
H54A C54 H54B 106.9 . .
C55 C54 H54A 107.3 . .
C55 C54 H54B 107.3 . .
C54 C55 H55A 109.5 . .
C54 C55 H55B 109.5 . .
C54 C55 H55C 109.5 . .
H55A C55 H55B 109.5 . .
H55A C55 H55C 109.5 . .
H55B C55 H55C 109.5 . .
O14 C54' H54C 107.4 . .
O14 C54' H54D 107.4 . .
O14 C54' C55' 119.7(9) . .
H54C C54' H54D 106.9 . .
C55' C54' H54C 107.4 . .
C55' C54' H54D 107.4 . .
C54' C55' H55D 109.5 . .
C54' C55' H55E 109.5 . .
C54' C55' H55F 109.5 . .
H55D C55' H55E 109.5 . .
H55D C55' H55F 109.5 . .
H55E C55' H55F 109.5 . .
Mg2 O15 H15A 114(2) . .
C56 O15 Mg2 127.2(10) . .
C56 O15 H15A 113(3) . .
C56' O15 Mg2 127.1(11) . .
C56' O15 H15A 116(2) . .
O15 C56 H56A 107.4 . .
O15 C56 H56B 107.4 . .
O15 C56 C57 119.6(9) . .
H56A C56 H56B 106.9 . .
C57 C56 H56A 107.4 . .
C57 C56 H56B 107.4 . .
C56 C57 H57A 109.5 . .
C56 C57 H57B 109.5 . .
C56 C57 H57C 109.5 . .
H57A C57 H57B 109.5 . .
H57A C57 H57C 109.5 . .
H57B C57 H57C 109.5 . .
O15 C56' H56C 107.3 . .
O15 C56' H56D 107.3 . .
O15 C56' C57' 119.9(10) . .
H56C C56' H56D 106.9 . .
C57' C56' H56C 107.3 . .
C57' C56' H56D 107.3 . .
C56' C57' H57D 109.5 . .
C56' C57' H57E 109.5 . .
C56' C57' H57F 109.5 . .
H57D C57' H57E 109.5 . .
H57D C57' H57F 109.5 . .
H57E C57' H57F 109.5 . .
Mg2 O16 H16 114(2) . .
C58 O16 Mg2 125.4(8) . .
C58 O16 H16 119(3) . .
O16 C58 H58A 107.4 . .
O16 C58 H58B 107.4 . .
O16 C58 C59 119.6(9) . .
H58A C58 H58B 106.9 . .
C59 C58 H58A 107.4 . .
C59 C58 H58B 107.4 . .
C58 C59 H59A 109.5 . .
C58 C59 H59B 109.5 . .
C58 C59 H59C 109.5 . .
H59A C59 H59B 109.5 . .
H59A C59 H59C 109.5 . .
H59B C59 H59C 109.5 . .

loop_
_geom_bond_atom_site_label_1
_geom_bond_atom_site_label_2
_geom_bond_distance
_geom_bond_site_symmetry_2
Mg1 Mg2 3.528(5) 2_546
Mg1 O1 1.985(10) .
Mg1 O6 2.028(9) 2_546
Mg1 O9 2.115(9) 1_556
Mg1 O10 2.252(8) 1_556
Mg1 O12 2.010(8) 4_666
Mg1 C47 2.495(13) 1_556
Mg1 O14 2.141(8) .
Mg2 Mg1 3.528(5) 2_556
Mg2 O2 2.032(9) 2_556
Mg2 O5 2.029(9) .
Mg2 O10 2.078(9) 2
Mg2 O13 2.064(10) .
Mg2 O15 2.082(8) .
Mg2 O16 2.077(9) .
O1 C43 1.245(13) .
O2 Mg2 2.033(9) 2_546
O2 C43 1.259(13) .
O3 H3 0.8500(11) .
O3 C44 1.299(15) .
O4 C44 1.210(14) .
O5 C45 1.247(13) .
O6 Mg1 2.028(9) 2_556
O6 C45 1.251(13) .
O7 C46 1.199(15) .
O8 H8 0.8500(11) .
O8 C46 1.296(16) .
O9 Mg1 2.115(9) 1_554
O9 C47 1.252(14) .
O10 Mg1 2.252(8) 1_554
O10 Mg2 2.078(9) 2_545
O10 C47 1.274(15) .
O11 C48 1.263(13) .
O12 Mg1 2.010(8) 4_565
O12 C48 1.249(12) .
C1 C2 1.403(14) .
C1 C6 1.398(14) .
C1 C7 1.493(15) .
C2 C3 1.396(14) .
C2 C13 1.493(15) .
C3 C4 1.397(14) .
C3 C19 1.508(16) .
C4 C5 1.413(14) .
C4 C25 1.484(15) .
C5 C6 1.388(14) .
C5 C31 1.489(15) .
C6 C37 1.519(15) .
C7 C8 1.362(14) .
C7 C12 1.389(14) .
C8 H8A 0.9300 .
C8 C9 1.374(16) .
C9 H9 0.9300 .
C9 C10 1.383(15) .
C10 C11 1.395(15) .
C10 C43 1.501(16) .
C11 H11 0.9300 .
C11 C12 1.361(15) .
C12 H12 0.9300 .
C13 C14 1.377(15) .
C13 C18 1.397(15) .
C14 H14 0.9300 .
C14 C15 1.376(15) .
C15 H15 0.9300 .
C15 C16 1.377(15) .
C16 C17 1.377(15) .
C16 C44 1.486(17) .
C17 H17 0.9300 .
C17 C18 1.376(15) .
C18 H18 0.9300 .
C19 C20 1.392(14) .
C19 C24 1.388(14) .
C20 H20 0.9300 .
C20 C21 1.374(14) .
C21 H21 0.9300 .
C21 C22 1.374(14) .
C22 C23 1.362(14) .
C22 C45 1.512(16) .
C23 H23 0.9300 .
C23 C24 1.398(15) .
C24 H24 0.9300 .
C25 C26 1.395(14) .
C25 C30 1.360(14) .
C26 H26 0.9300 .
C26 C27 1.372(15) .
C27 H27 0.9300 .
C27 C28 1.396(15) .
C28 C29 1.391(15) .
C28 C46 1.475(18) .
C29 H29 0.9300 .
C29 C30 1.366(15) .
C30 H30 0.9300 .
C31 C32 1.381(14) .
C31 C36 1.386(15) .
C32 H32 0.9300 .
C32 C33 1.380(15) .
C33 H33 0.9300 .
C33 C34 1.371(15) .
C34 C35 1.380(15) .
C34 C47 1.498(17) .
C35 H35 0.9300 .
C35 C36 1.388(15) .
C36 H36 0.9300 .
C37 C38 1.378(14) .
C37 C42 1.361(13) .
C38 H38 0.9300 .
C38 C39 1.386(14) .
C39 H39 0.9300 .
C39 C40 1.363(14) .
C40 C41 1.385(14) .
C40 C48 1.493(15) .
C41 H41 0.9300 .
C41 C42 1.395(14) .
C42 H42 0.9300 .
C47 Mg1 2.495(13) 1_554
O13 C49 1.199(5) .
O13 C49' 1.198(5) .
N1 C49 1.450(5) .
N1 C50 1.452(6) .
N1 C52 1.453(5) .
N1 C49' 1.450(5) .
N1 C50' 1.449(6) .
N1 C52' 1.448(6) .
C49 H49 0.9300 .
C50 H50A 0.9700 .
C50 H50B 0.9700 .
C50 C51 1.539(6) .
C51 H51A 0.9600 .
C51 H51B 0.9600 .
C51 H51C 0.9600 .
C52 H52A 0.9700 .
C52 H52B 0.9700 .
C52 C53 1.539(5) .
C53 H53A 0.9600 .
C53 H53B 0.9600 .
C53 H53C 0.9600 .
C49' H49' 0.9300 .
C50' H50C 0.9700 .
C50' H50D 0.9700 .
C50' C51' 1.541(6) .
C51' H51D 0.9600 .
C51' H51E 0.9600 .
C51' H51F 0.9600 .
C52' H52C 0.9700 .
C52' H52D 0.9700 .
C52' C53' 1.539(6) .
C53' H53D 0.9600 .
C53' H53E 0.9600 .
C53' H53F 0.9600 .
O14 H14A 0.8500(11) .
O14 C54 1.448(4) .
O14 C54' 1.447(4) .
C54 H54A 0.9700 .
C54 H54B 0.9700 .
C54 C55 1.535(5) .
C55 H55A 0.9600 .
C55 H55B 0.9600 .
C55 H55C 0.9600 .
C54' H54C 0.9700 .
C54' H54D 0.9700 .
C54' C55' 1.538(5) .
C55' H55D 0.9600 .
C55' H55E 0.9600 .
C55' H55F 0.9600 .
O15 H15A 0.8500(11) .
O15 C56 1.447(4) .
O15 C56' 1.447(4) .
C56 H56A 0.9700 .
C56 H56B 0.9700 .
C56 C57 1.538(5) .
C57 H57A 0.9600 .
C57 H57B 0.9600 .
C57 H57C 0.9600 .
C56' H56C 0.9700 .
C56' H56D 0.9700 .
C56' C57' 1.536(5) .
C57' H57D 0.9600 .
C57' H57E 0.9600 .
C57' H57F 0.9600 .
O16 H16 0.8500(12) .
O16 C58 1.449(4) .
C58 H58A 0.9700 .
C58 H58B 0.9700 .
C58 C59 1.535(5) .
C59 H59A 0.9600 .
C59 H59B 0.9600 .
C59 H59C 0.9600 .

loop_
_geom_hbond_atom_site_label_D
_geom_hbond_atom_site_label_H
_geom_hbond_atom_site_label_A
_geom_hbond_distance_DH
_geom_hbond_distance_HA
_geom_hbond_distance_DA
_geom_hbond_angle_DHA
_geom_hbond_site_symmetry_A
O3 H3 O11 0.8500(11) 1.80(3) 2.617(11) 160(7) 2_556
O8 H8 O11 0.8500(11) 1.87(3) 2.695(12) 163(8) 2
O14 H14A O7 0.8500(11) 1.95(2) 2.767(13) 160(4) 3_666
O15 H15A O4 0.8500(11) 1.96(2) 2.756(12) 156(4) 4_675
O16 H16 O11 0.8500(12) 2.003(14) 2.847(11) 172(6) 3_666

loop_
_geom_torsion_atom_site_label_1
_geom_torsion_atom_site_label_2
_geom_torsion_atom_site_label_3
_geom_torsion_atom_site_label_4
_geom_torsion
_geom_torsion_site_symmetry_1
_geom_torsion_site_symmetry_4
Mg1 O1 C43 O2 -20.2(18) . .
Mg1 O1 C43 C10 158.9(8) . .
Mg1 O6 C45 O5 3.6(18) 2_556 .
Mg1 O6 C45 C22 -175.6(7) 2_556 .
Mg1 O9 C47 O10 11.1(11) 1_554 .
Mg1 O9 C47 C34 -163.9(9) 1_554 .
Mg1 O10 C47 O9 -10.5(10) 1_554 .
Mg1 O10 C47 C34 164.5(9) 1_554 .
Mg1 O12 C48 O11 111(2) 4_565 .
Mg1 O12 C48 C40 -70(3) 4_565 .
Mg1 O14 C54 C55 -138.8(18) . .
Mg1 O14 C54' C55' -84(3) . .
Mg2 O2 C43 O1 12.8(19) 2_546 .
Mg2 O2 C43 C10 -166.4(8) 2_546 .
Mg2 O5 C45 O6 5(2) . .
Mg2 O5 C45 C22 -176.1(8) . .
Mg2 O10 C47 Mg1 120.2(14) 2_545 1_554
Mg2 O10 C47 O9 109.7(15) 2_545 .
Mg2 O10 C47 C34 -75.3(17) 2_545 .
Mg2 O13 C49 N1 -163.4(12) . .
Mg2 O13 C49' N1 162(3) . .
Mg2 O15 C56 C57 -122.8(18) . .
Mg2 O15 C56' C57' -99(2) . .
Mg2 O16 C58 C59 -117.3(17) . .
C1 C2 C3 C4 -0.5(15) . .
C1 C2 C3 C19 178.0(9) . .
C1 C2 C13 C14 116.9(12) . .
C1 C2 C13 C18 -63.9(14) . .
C1 C6 C37 C38 -71.3(13) . .
C1 C6 C37 C42 107.5(12) . .
C1 C7 C8 C9 -176.9(10) . .
C1 C7 C12 C11 179.2(10) . .
C2 C1 C6 C5 1.9(15) . .
C2 C1 C6 C37 -173.4(9) . .
C2 C1 C7 C8 -73.9(13) . .
C2 C1 C7 C12 108.2(12) . .
C2 C3 C4 C5 -0.4(15) . .
C2 C3 C4 C25 179.6(10) . .
C2 C3 C19 C20 106.7(12) . .
C2 C3 C19 C24 -71.7(14) . .
C2 C13 C14 C15 -178.2(11) . .
C2 C13 C18 C17 178.8(11) . .
C3 C2 C13 C14 -63.9(15) . .
C3 C2 C13 C18 115.2(12) . .
C3 C4 C5 C6 2.0(15) . .
C3 C4 C5 C31 -176.3(10) . .
C3 C4 C25 C26 117.1(12) . .
C3 C4 C25 C30 -64.5(14) . .
C3 C19 C20 C21 -179.2(11) . .
C3 C19 C24 C23 -179.3(11) . .
C4 C3 C19 C20 -74.8(14) . .
C4 C3 C19 C24 106.8(12) . .
C4 C5 C6 C1 -2.8(15) . .
C4 C5 C6 C37 172.5(9) . .
C4 C5 C31 C32 113.3(12) . .
C4 C5 C31 C36 -66.1(14) . .
C4 C25 C26 C27 177.8(10) . .
C4 C25 C30 C29 -179.7(11) . .
C5 C4 C25 C26 -62.8(14) . .
C5 C4 C25 C30 115.6(12) . .
C5 C6 C37 C38 113.2(12) . .
C5 C6 C37 C42 -67.9(13) . .
C5 C31 C32 C33 -178.9(10) . .
C5 C31 C36 C35 178.7(10) . .
C6 C1 C2 C3 -0.2(15) . .
C6 C1 C2 C13 178.9(10) . .
C6 C1 C7 C8 102.1(12) . .
C6 C1 C7 C12 -75.8(14) . .
C6 C5 C31 C32 -65.0(14) . .
C6 C5 C31 C36 115.6(12) . .
C6 C37 C38 C39 178.1(10) . .
C6 C37 C42 C41 -174.8(10) . .
C7 C1 C2 C3 176.0(9) . .
C7 C1 C2 C13 -4.9(15) . .
C7 C1 C6 C5 -174.3(10) . .
C7 C1 C6 C37 10.5(15) . .
C7 C8 C9 C10 -2.3(17) . .
C8 C7 C12 C11 1.3(16) . .
C8 C9 C10 C11 1.3(16) . .
C8 C9 C10 C43 -178.4(11) . .
C9 C10 C11 C12 1.0(17) . .
C9 C10 C43 O1 -24.6(16) . .
C9 C10 C43 O2 154.7(10) . .
C10 C11 C12 C7 -2.3(17) . .
C11 C10 C43 O1 155.8(11) . .
C11 C10 C43 O2 -25.0(16) . .
C12 C7 C8 C9 1.0(16) . .
C13 C2 C3 C4 -179.6(10) . .
C13 C2 C3 C19 -1.0(15) . .
C13 C14 C15 C16 -2.6(17) . .
C14 C13 C18 C17 -2.0(17) . .
C14 C15 C16 C17 1.8(17) . .
C14 C15 C16 C44 -178.0(11) . .
C15 C16 C17 C18 -1.1(18) . .
C15 C16 C44 O3 4.3(17) . .
C15 C16 C44 O4 -177.1(12) . .
C16 C17 C18 C13 1.2(18) . .
C17 C16 C44 O3 -175.5(11) . .
C17 C16 C44 O4 3.0(19) . .
C18 C13 C14 C15 2.7(17) . .
C19 C3 C4 C5 -178.9(9) . .
C19 C3 C4 C25 1.1(15) . .
C19 C20 C21 C22 -0.1(17) . .
C20 C19 C24 C23 2.3(16) . .
C20 C21 C22 C23 -0.6(16) . .
C20 C21 C22 C45 179.3(10) . .
C21 C22 C23 C24 2.1(17) . .
C21 C22 C45 O5 -1.9(16) . .
C21 C22 C45 O6 177.4(10) . .
C22 C23 C24 C19 -3.0(17) . .
C23 C22 C45 O5 177.9(10) . .
C23 C22 C45 O6 -2.8(16) . .
C24 C19 C20 C21 -0.8(15) . .
C25 C4 C5 C6 -178.1(9) . .
C25 C4 C5 C31 3.6(15) . .
C25 C26 C27 C28 2.1(17) . .
C26 C25 C30 C29 -1.3(17) . .
C26 C27 C28 C29 -1.5(17) . .
C26 C27 C28 C46 177.9(11) . .
C27 C28 C29 C30 -0.4(18) . .
C27 C28 C46 O7 2(2) . .
C27 C28 C46 O8 -171.7(12) . .
C28 C29 C30 C25 1.8(18) . .
C29 C28 C46 O7 -178.9(14) . .
C29 C28 C46 O8 7.7(19) . .
C30 C25 C26 C27 -0.7(16) . .
C31 C5 C6 C1 175.5(10) . .
C31 C5 C6 C37 -9.2(15) . .
C31 C32 C33 C34 0.1(16) . .
C32 C31 C36 C35 -0.8(16) . .
C32 C33 C34 C35 -0.6(16) . .
C32 C33 C34 C47 175.7(10) . .
C33 C34 C35 C36 0.4(16) . .
C33 C34 C47 Mg1 -73(5) . 1_554
C33 C34 C47 O9 -1.1(16) . .
C33 C34 C47 O10 -176.2(10) . .
C34 C35 C36 C31 0.3(17) . .
C35 C34 C47 Mg1 103(5) . 1_554
C35 C34 C47 O9 175.1(10) . .
C35 C34 C47 O10 0.0(16) . .
C36 C31 C32 C33 0.6(15) . .
C37 C38 C39 C40 -2.5(16) . .
C38 C37 C42 C41 4.1(16) . .
C38 C39 C40 C41 2.5(16) . .
C38 C39 C40 C48 -176.3(10) . .
C39 C40 C41 C42 0.8(16) . .
C39 C40 C48 O11 -23.9(16) . .
C39 C40 C48 O12 157.7(11) . .
C40 C41 C42 C37 -4.2(16) . .
C41 C40 C48 O11 157.4(10) . .
C41 C40 C48 O12 -21.0(16) . .
C42 C37 C38 C39 -0.8(16) . .
C43 C10 C11 C12 -179.3(11) . .
C44 C16 C17 C18 178.7(11) . .
C45 C22 C23 C24 -177.7(10) . .
C46 C28 C29 C30 -179.7(12) . .
C47 C34 C35 C36 -175.8(10) . .
C48 C40 C41 C42 179.6(10) . .
C49 O13 C49' N1 -16(2) . .
C49 N1 C50 C51 127(3) . .
C49 N1 C52 C53 -67(3) . .
C49 N1 C49' O13 15(2) . .
C49 N1 C50' C51' 91(4) . .
C49 N1 C52' C53' -118(4) . .
C50 N1 C49 O13 -45(5) . .
C50 N1 C52 C53 140(3) . .
C50 N1 C49' O13 177(2) . .
C50 N1 C50' C51' -86(5) . .
C50 N1 C52' C53' -3(5) . .
C52 N1 C49 O13 -178(3) . .
C52 N1 C50 C51 -103(4) . .
C52 N1 C49' O13 46(4) . .
C52 N1 C50' C51' -15(3) . .
C52 N1 C52' C53' 83(3) . .
C49' O13 C49 N1 16(2) . .
C49' N1 C49 O13 -15(2) . .
C49' N1 C50 C51 103(4) . .
C49' N1 C52 C53 -92(4) . .
C49' N1 C50' C51' 119(4) . .
C49' N1 C52' C53' -90(3) . .
C50' N1 C49 O13 139(3) . .
C50' N1 C50 C51 -58(5) . .
C50' N1 C52 C53 7(4) . .
C50' N1 C49' O13 -20(4) . .
C50' N1 C52' C53' 132(3) . .
C52' N1 C49 O13 20(5) . .
C52' N1 C50 C51 7(3) . .
C52' N1 C52 C53 101(3) . .
C52' N1 C49' O13 -146(2) . .
C52' N1 C50' C51' -121(4) . .
C54 O14 C54' C55' 163(4) . .
C54' O14 C54 C55 -21(2) . .
C56 O15 C56' C57' 5.7(18) . .
C56' O15 C56 C57 132(3) . .
